data_2216865
loop_
_publ_author_name
'Min-Hui Cao'
'Jun Zhu'
'De-Jiang Ni'

_publ_section_title
3-Benzyl-1-butylimidazo[1,2-<i>a</i>]benzothieno[3,2-<i>d</i>]pyrimidine-2,5(1<i>H</i>,3<i>H</i>)-dione
_journal_coeditor_code AT2501
_journal_issue 1
_journal_name_full 'Acta Crystallographica Section E'
_journal_page_first o10
_journal_page_last o10
_journal_paper_doi 10.1107/S1600536807061521
_journal_volume 64
_journal_year 2008
_chemical_formula_iupac 'C23 H21 N3 O2 S'
_chemical_formula_moiety 'C23 H21 N3 O2 S'
_chemical_formula_sum 'C23 H21 N3 O2 S'
_chemical_formula_weight 403.49
_chemical_name_systematic
;
3-Benzyl-1-butylimidazo[1,2-<i>a</i>]benzothieno[3,2-<i>d</i>]pyrimidine-
2,5(1<i>H</i>,3H)-dione
;
_space_group_IT_number 14
_symmetry_cell_setting monoclinic
_symmetry_space_group_name_Hall '-P 2yn'
_symmetry_space_group_name_H-M 'P 1 21/n 1'
_atom_sites_solution_hydrogens geom
_atom_sites_solution_primary direct
_atom_sites_solution_secondary difmap
_audit_creation_method SHELXL-97
_cell_angle_alpha 90.00
_cell_angle_beta 103.345(2)
_cell_angle_gamma 90.00
_cell_formula_units_Z 4
_cell_length_a 13.1732(16)
_cell_length_b 8.4957(11)
_cell_length_c 18.584(2)
_cell_measurement_reflns_used 3589
_cell_measurement_temperature 298(2)
_cell_measurement_theta_max 23.46
_cell_measurement_theta_min 2.25
_cell_volume 2023.7(4)
_computing_cell_refinement 'SAINT-Plus (Bruker, 2001)'
_computing_data_collection 'SMART (Bruker, 2001)'
_computing_data_reduction SAINT-Plus
_computing_molecular_graphics 'PLATON (Spek, 2003)'
_computing_publication_material 'SHELXTL (Sheldrick, 2001)'
_computing_structure_refinement 'SHELXL97 (Sheldrick, 1997)'
_computing_structure_solution 'SHELXS97 (Sheldrick, 1997)'
_diffrn_ambient_temperature 298(2)
_diffrn_measured_fraction_theta_full 0.995
_diffrn_measured_fraction_theta_max 0.995
_diffrn_measurement_device_type 'Bruker SMART 4K CCD area0detector'
_diffrn_measurement_method '\f and \w scans'
_diffrn_radiation_monochromator graphite
_diffrn_radiation_source 'fine-focus sealed tube'
_diffrn_radiation_type MoK\a
_diffrn_radiation_wavelength 0.71073
_diffrn_reflns_av_R_equivalents 0.1293
_diffrn_reflns_av_sigmaI/netI 0.0771
_diffrn_reflns_limit_h_max 16
_diffrn_reflns_limit_h_min -16
_diffrn_reflns_limit_k_max 10
_diffrn_reflns_limit_k_min -10
_diffrn_reflns_limit_l_max 22
_diffrn_reflns_limit_l_min -22
_diffrn_reflns_number 15534
_diffrn_reflns_theta_full 26.00
_diffrn_reflns_theta_max 26.00
_diffrn_reflns_theta_min 1.72
_exptl_absorpt_coefficient_mu 0.184
_exptl_absorpt_correction_T_max 0.9818
_exptl_absorpt_correction_T_min 0.9536
_exptl_absorpt_correction_type multi-scan
_exptl_absorpt_process_details '(SADABS; Sheldrick, 2003)'
_exptl_crystal_colour colourless
_exptl_crystal_density_diffrn 1.324
_exptl_crystal_density_method 'not measured'
_exptl_crystal_description prism
_exptl_crystal_F_000 848
_exptl_crystal_size_max 0.26
_exptl_crystal_size_mid 0.16
_exptl_crystal_size_min 0.10
_refine_diff_density_max 0.257
_refine_diff_density_min -0.319
_refine_ls_extinction_method none
_refine_ls_goodness_of_fit_ref 1.004
_refine_ls_hydrogen_treatment constr
_refine_ls_matrix_type full
_refine_ls_number_parameters 292
_refine_ls_number_reflns 3958
_refine_ls_number_restraints 22
_refine_ls_restrained_S_all 1.044
_refine_ls_R_factor_all 0.0788
_refine_ls_R_factor_gt 0.0585
_refine_ls_shift/su_max 0.000
_refine_ls_shift/su_mean 0.000
_refine_ls_structure_factor_coef Fsqd
_refine_ls_weighting_details 'calc w=1/[\s^2^(Fo^2^)+(0.0962P)^2^] where P=(Fo^2^+2Fc^2^)/3'
_refine_ls_weighting_scheme calc
_refine_ls_wR_factor_gt 0.1546
_refine_ls_wR_factor_ref 0.1703
_reflns_number_gt 2896
_reflns_number_total 3958
_reflns_threshold_expression >2sigma(I)
_cod_data_source_file at2501.cif
_cod_data_source_block I
_cod_original_sg_symbol_H-M 'P 21/n'
_cod_database_code 2216865
_cod_database_fobs_code 2216865

loop_
_symmetry_equiv_pos_as_xyz
'x, y, z'
'-x+1/2, y+1/2, -z+1/2'
'-x, -y, -z'
'x-1/2, -y-1/2, z-1/2'

loop_
_atom_site_type_symbol
_atom_site_label
_atom_site_fract_x
_atom_site_fract_y
_atom_site_fract_z
_atom_site_U_iso_or_equiv
_atom_site_adp_type
_atom_site_calc_flag
_atom_site_refinement_flags
_atom_site_occupancy
_atom_site_disorder_assembly
_atom_site_disorder_group
C C1 0.45304(17) 0.7981(3) 0.00701(13) 0.0455(6) Uani d . 1 . .
C C2 0.40479(19) 0.8227(3) -0.06750(13) 0.0541(6) Uani d . 1 . .
H H2 0.4330 0.7798 -0.1046 0.065 Uiso calc R 1 . .
C C3 0.31509(19) 0.9112(3) -0.08510(14) 0.0613(7) Uani d . 1 . .
H H3 0.2828 0.9287 -0.1345 0.074 Uiso calc R 1 . .
C C4 0.27219(19) 0.9745(3) -0.03029(15) 0.0658(8) Uani d . 1 . .
H H4 0.2111 1.0332 -0.0435 0.079 Uiso calc R 1 . .
C C5 0.31784(19) 0.9528(3) 0.04333(15) 0.0605(7) Uani d . 1 . .
H H5 0.2883 0.9956 0.0798 0.073 Uiso calc R 1 . .
C C6 0.40899(17) 0.8655(3) 0.06174(13) 0.0500(6) Uani d . 1 . .
C C7 0.54724(16) 0.7149(3) 0.03847(12) 0.0441(5) Uani d . 1 . .
C C8 0.57103(17) 0.7199(3) 0.11501(12) 0.0465(6) Uani d . 1 . .
C C9 0.66293(18) 0.6487(3) 0.15852(12) 0.0497(6) Uani d . 1 . .
C C10 0.68847(18) 0.5729(3) 0.03767(12) 0.0454(5) Uani d . 1 . .
C C11 0.8372(2) 0.4266(3) 0.06606(15) 0.0563(6) Uani d . 1 . .
C C12 0.81459(18) 0.4798(3) 0.13877(14) 0.0544(6) Uani d . 1 . .
H H12 0.7970 0.3870 0.1648 0.065 Uiso calc R 1 . .
C C13 0.7543(2) 0.4725(3) -0.06900(13) 0.0638(7) Uani d D 1 . .
H H13A 0.6849 0.4359 -0.0928 0.077 Uiso calc PR 0.613(9) A 1
H H13B 0.8029 0.3908 -0.0754 0.077 Uiso calc PR 0.613(9) A 1
H H13C 0.6838 0.4415 -0.0932 0.077 Uiso d PR 0.387(9) A 2
H H13D 0.8002 0.3872 -0.0756 0.077 Uiso d PR 0.387(9) A 2
C C14 0.8106(7) 0.6116(9) -0.0933(4) 0.062(2) Uani d PD 0.613(9) A 2
H H14A 0.8832 0.6084 -0.0668 0.074 Uiso calc PR 0.613(9) A 2
H H14B 0.7807 0.7079 -0.0793 0.074 Uiso calc PR 0.613(9) A 2
C C15 0.8060(5) 0.6175(9) -0.1761(3) 0.087(2) Uani d PD 0.613(9) A 2
H H15A 0.8560 0.6945 -0.1852 0.105 Uiso calc PR 0.613(9) A 2
H H15B 0.8260 0.5156 -0.1920 0.105 Uiso calc PR 0.613(9) A 2
C C16 0.7009(7) 0.6589(14) -0.2207(5) 0.154(4) Uani d PDU 0.613(9) A 2
H H16A 0.6520 0.5788 -0.2150 0.230 Uiso calc PR 0.613(9) A 2
H H16B 0.7031 0.6667 -0.2719 0.230 Uiso calc PR 0.613(9) A 2
H H16C 0.6797 0.7580 -0.2042 0.230 Uiso calc PR 0.613(9) A 2
C C14' 0.7768(13) 0.6158(15) -0.1097(5) 0.076(4) Uani d PD 0.387(9) A 1
H H14C 0.8496 0.6457 -0.0940 0.091 Uiso calc PR 0.387(9) A 1
H H14D 0.7337 0.7037 -0.1018 0.091 Uiso calc PR 0.387(9) A 1
C C15' 0.7494(10) 0.5634(13) -0.1926(4) 0.101(4) Uani d PD 0.387(9) A 1
H H15C 0.7920 0.4746 -0.2002 0.121 Uiso calc PR 0.387(9) A 1
H H15D 0.6765 0.5343 -0.2083 0.121 Uiso calc PR 0.387(9) A 1
C C16' 0.7727(11) 0.7057(14) -0.2344(5) 0.117(4) Uani d PDU 0.387(9) A 1
H H16D 0.7340 0.7943 -0.2230 0.175 Uiso calc PR 0.387(9) A 1
H H16E 0.7528 0.6849 -0.2866 0.175 Uiso calc PR 0.387(9) A 1
H H16F 0.8460 0.7285 -0.2204 0.175 Uiso calc PR 0.387(9) A 1
C C17 0.90741(18) 0.5630(3) 0.18900(13) 0.0555(7) Uani d . 1 . .
H H17A 0.8906 0.5818 0.2364 0.067 Uiso calc R 1 . .
H H17B 0.9667 0.4920 0.1975 0.067 Uiso calc R 1 . .
C C18 0.93996(16) 0.7166(3) 0.16112(12) 0.0475(6) Uani d . 1 . .
C C19 0.99200(17) 0.7229(3) 0.10411(13) 0.0509(6) Uani d . 1 . .
H H19 1.0040 0.6301 0.0808 0.061 Uiso calc R 1 . .
C C20 1.02611(18) 0.8632(3) 0.08140(14) 0.0543(6) Uani d . 1 . .
H H20 1.0604 0.8644 0.0429 0.065 Uiso calc R 1 . .
C C21 1.00975(19) 1.0019(3) 0.11538(14) 0.0593(7) Uani d . 1 . .
H H21 1.0336 1.0966 0.1004 0.071 Uiso calc R 1 . .
C C22 0.9581(2) 0.9992(3) 0.17149(15) 0.0643(7) Uani d . 1 . .
H H22 0.9465 1.0925 0.1945 0.077 Uiso calc R 1 . .
C C23 0.92311(19) 0.8578(3) 0.19387(13) 0.0575(7) Uani d . 1 . .
H H23 0.8876 0.8575 0.2317 0.069 Uiso calc R 1 . .
N N1 0.60676(14) 0.6380(2) -0.00223(10) 0.0468(5) Uani d . 1 . .
N N2 0.75950(15) 0.4872(2) 0.01036(11) 0.0521(5) Uani d . 1 A .
N N3 0.72009(13) 0.5741(2) 0.11365(9) 0.0476(5) Uani d . 1 . .
O O1 0.69271(13) 0.6488(2) 0.22618(9) 0.0653(5) Uani d . 1 . .
O O2 0.91073(15) 0.3495(2) 0.05804(11) 0.0710(6) Uani d . 1 . .
S S1 0.48079(5) 0.82378(9) 0.15079(3) 0.0585(3) Uani d . 1 . .

loop_
_atom_site_aniso_label
_atom_site_aniso_U_11
_atom_site_aniso_U_22
_atom_site_aniso_U_33
_atom_site_aniso_U_12
_atom_site_aniso_U_13
_atom_site_aniso_U_23
C1 0.0434(12) 0.0490(14) 0.0430(12) -0.0121(10) 0.0076(10) -0.0026(10)
C2 0.0530(14) 0.0616(16) 0.0450(13) -0.0097(12) 0.0054(11) -0.0037(11)
C3 0.0555(15) 0.0682(18) 0.0539(14) -0.0071(13) -0.0001(12) 0.0033(13)
C4 0.0513(15) 0.0627(18) 0.0779(19) 0.0005(13) 0.0037(14) -0.0013(15)
C5 0.0517(14) 0.0638(17) 0.0666(16) -0.0008(12) 0.0149(12) -0.0094(13)
C6 0.0454(13) 0.0577(15) 0.0463(13) -0.0114(11) 0.0093(11) -0.0051(11)
C7 0.0422(12) 0.0504(14) 0.0396(11) -0.0098(10) 0.0092(10) -0.0035(10)
C8 0.0448(12) 0.0572(15) 0.0391(12) -0.0085(11) 0.0132(10) -0.0015(10)
C9 0.0477(13) 0.0636(16) 0.0390(12) -0.0122(11) 0.0124(10) 0.0058(11)
C10 0.0520(13) 0.0441(13) 0.0422(12) -0.0078(11) 0.0150(11) -0.0013(10)
C11 0.0602(15) 0.0419(14) 0.0678(16) -0.0027(12) 0.0170(13) 0.0062(12)
C12 0.0559(14) 0.0524(15) 0.0562(14) -0.0005(11) 0.0154(12) 0.0185(12)
C13 0.0673(16) 0.0719(19) 0.0535(15) 0.0011(14) 0.0163(13) -0.0162(14)
C14 0.079(5) 0.065(4) 0.041(3) 0.019(3) 0.013(3) 0.008(3)
C15 0.101(5) 0.110(5) 0.047(3) -0.012(4) 0.010(3) 0.005(3)
C16 0.141(7) 0.175(8) 0.118(6) -0.013(6) -0.023(5) 0.032(5)
C14' 0.096(11) 0.095(8) 0.037(5) 0.030(6) 0.014(6) 0.017(5)
C15' 0.074(8) 0.147(12) 0.077(7) -0.010(7) 0.005(6) -0.006(7)
C16' 0.137(8) 0.130(8) 0.089(6) -0.019(6) 0.037(6) 0.030(6)
C17 0.0504(13) 0.0694(18) 0.0454(13) 0.0088(12) 0.0080(11) 0.0162(12)
C18 0.0373(11) 0.0619(16) 0.0397(12) 0.0052(11) 0.0017(10) 0.0068(11)
C19 0.0527(13) 0.0534(15) 0.0484(13) 0.0044(11) 0.0151(11) -0.0039(11)
C20 0.0549(14) 0.0576(17) 0.0543(14) 0.0015(12) 0.0208(12) 0.0027(12)
C21 0.0570(14) 0.0509(15) 0.0690(17) -0.0023(12) 0.0125(13) 0.0031(13)
C22 0.0655(16) 0.0589(18) 0.0679(17) 0.0055(14) 0.0138(14) -0.0143(14)
C23 0.0510(14) 0.077(2) 0.0451(13) 0.0078(13) 0.0125(11) -0.0049(13)
N1 0.0472(11) 0.0540(12) 0.0394(10) -0.0041(9) 0.0104(9) -0.0025(9)
N2 0.0554(11) 0.0516(12) 0.0513(11) 0.0024(9) 0.0163(10) -0.0016(9)
N3 0.0447(10) 0.0579(13) 0.0406(10) -0.0026(9) 0.0106(9) 0.0074(9)
O1 0.0580(10) 0.1020(15) 0.0363(9) -0.0023(10) 0.0116(8) 0.0123(9)
O2 0.0705(12) 0.0522(11) 0.0911(14) 0.0144(9) 0.0202(11) -0.0008(10)
S1 0.0510(4) 0.0854(6) 0.0405(4) -0.0052(3) 0.0131(3) -0.0096(3)

loop_
_atom_type_symbol
_atom_type_description
_atom_type_scat_dispersion_real
_atom_type_scat_dispersion_imag
_atom_type_scat_source
C C 0.0033 0.0016 'International Tables Vol C Tables 4.2.6.8 and 6.1.1.4'
H H 0.0000 0.0000 'International Tables Vol C Tables 4.2.6.8 and 6.1.1.4'
N N 0.0061 0.0033 'International Tables Vol C Tables 4.2.6.8 and 6.1.1.4'
O O 0.0106 0.0060 'International Tables Vol C Tables 4.2.6.8 and 6.1.1.4'
S S 0.1246 0.1234 'International Tables Vol C Tables 4.2.6.8 and 6.1.1.4'

loop_
_geom_angle_atom_site_label_1
_geom_angle_atom_site_label_2
_geom_angle_atom_site_label_3
_geom_angle
C2 C1 C6 119.1(2)
C2 C1 C7 129.1(2)
C6 C1 C7 111.7(2)
C3 C2 C1 119.1(2)
C3 C2 H2 120.5
C1 C2 H2 120.5
C2 C3 C4 120.8(2)
C2 C3 H3 119.6
C4 C3 H3 119.6
C5 C4 C3 121.5(2)
C5 C4 H4 119.3
C3 C4 H4 119.3
C4 C5 C6 118.2(2)
C4 C5 H5 120.9
C6 C5 H5 120.9
C5 C6 C1 121.3(2)
C5 C6 S1 126.4(2)
C1 C6 S1 112.37(18)
N1 C7 C8 123.9(2)
N1 C7 C1 124.2(2)
C8 C7 C1 111.9(2)
C7 C8 C9 122.0(2)
C7 C8 S1 113.44(18)
C9 C8 S1 124.51(17)
O1 C9 N3 121.5(2)
O1 C9 C8 127.5(2)
N3 C9 C8 110.96(19)
N1 C10 N2 124.6(2)
N1 C10 N3 127.2(2)
N2 C10 N3 108.2(2)
O2 C11 N2 126.1(3)
O2 C11 C12 126.8(2)
N2 C11 C12 107.1(2)
N3 C12 C11 101.91(19)
N3 C12 C17 116.3(2)
C11 C12 C17 112.8(2)
N3 C12 H12 108.5
C11 C12 H12 108.5
C17 C12 H12 108.5
N2 C13 C14' 118.0(5)
N2 C13 C14 108.7(3)
C14' C13 C14 18.3(7)
N2 C13 H13A 107.8
C14' C13 H13A 107.8
C14 C13 H13A 126.0
N2 C13 H13B 107.8
C14' C13 H13B 107.8
C14 C13 H13B 97.9
H13A C13 H13B 107.1
N2 C13 H13C 107.9
C14' C13 H13C 105.5
C14 C13 H13C 123.7
H13A C13 H13C 2.9
H13B C13 H13C 109.7
N2 C13 H13D 107.8
C14' C13 H13D 109.9
C14 C13 H13D 100.5
H13A C13 H13D 104.6
H13B C13 H13D 2.8
H13C C13 H13D 107.2
C13 C14 C15 114.6(6)
C13 C14 H14A 108.6
C15 C14 H14A 108.6
C13 C14 H14B 108.6
C15 C14 H14B 108.6
H14A C14 H14B 107.6
C16 C15 C14 112.8(6)
C16 C15 H15A 109.0
C14 C15 H15A 109.0
C16 C15 H15B 109.0
C14 C15 H15B 109.0
H15A C15 H15B 107.8
C15 C16 H16A 109.5
C15 C16 H16B 109.5
H16A C16 H16B 109.5
C15 C16 H16C 109.5
H16A C16 H16C 109.5
H16B C16 H16C 109.5
C13 C14' C15' 103.8(7)
C13 C14' H14C 111.0
C15' C14' H14C 111.0
C13 C14' H14D 111.0
C15' C14' H14D 111.0
H14C C14' H14D 109.0
C16' C15' C14' 104.6(7)
C16' C15' H15C 110.8
C14' C15' H15C 110.8
C16' C15' H15D 110.8
C14' C15' H15D 110.8
H15C C15' H15D 108.9
C18 C17 C12 116.25(18)
C18 C17 H17A 108.2
C12 C17 H17A 108.2
C18 C17 H17B 108.2
C12 C17 H17B 108.2
H17A C17 H17B 107.4
C23 C18 C19 117.3(2)
C23 C18 C17 120.9(2)
C19 C18 C17 121.8(2)
C20 C19 C18 121.4(2)
C20 C19 H19 119.3
C18 C19 H19 119.3
C19 C20 C21 120.3(2)
C19 C20 H20 119.9
C21 C20 H20 119.9
C22 C21 C20 119.5(3)
C22 C21 H21 120.2
C20 C21 H21 120.2
C21 C22 C23 120.0(2)
C21 C22 H22 120.0
C23 C22 H22 120.0
C18 C23 C22 121.4(2)
C18 C23 H23 119.3
C22 C23 H23 119.3
C10 N1 C7 113.33(18)
C10 N2 C11 111.9(2)
C10 N2 C13 122.7(2)
C11 N2 C13 125.4(2)
C10 N3 C9 122.56(19)
C10 N3 C12 110.89(19)
C9 N3 C12 126.42(18)
C8 S1 C6 90.52(11)

loop_
_geom_bond_atom_site_label_1
_geom_bond_atom_site_label_2
_geom_bond_distance
C1 C2 1.400(3)
C1 C6 1.404(3)
C1 C7 1.431(3)
C2 C3 1.375(4)
C2 H2 0.9300
C3 C4 1.383(4)
C3 H3 0.9300
C4 C5 1.374(3)
C4 H4 0.9300
C5 C6 1.385(3)
C5 H5 0.9300
C6 S1 1.743(2)
C7 N1 1.373(3)
C7 C8 1.385(3)
C8 C9 1.426(3)
C8 S1 1.732(2)
C9 O1 1.228(3)
C9 N3 1.398(3)
C10 N1 1.283(3)
C10 N2 1.372(3)
C10 N3 1.377(3)
C11 O2 1.207(3)
C11 N2 1.377(3)
C11 C12 1.518(4)
C12 N3 1.463(3)
C12 C17 1.529(3)
C12 H12 0.9800
C13 N2 1.466(3)
C13 C14' 1.498(9)
C13 C14 1.519(7)
C13 H13A 0.9700
C13 H13B 0.9700
C13 H13C 0.9700
C13 H13D 0.9700
C14 C15 1.527(7)
C14 H14A 0.9700
C14 H14B 0.9700
C15 C16 1.482(8)
C15 H15A 0.9700
C15 H15B 0.9700
C16 H16A 0.9600
C16 H16B 0.9600
C16 H16C 0.9600
C14' C15' 1.564(9)
C14' H14C 0.9700
C14' H14D 0.9700
C15' C16' 1.506(9)
C15' H15C 0.9700
C15' H15D 0.9700
C16' H16D 0.9600
C16' H16E 0.9600
C16' H16F 0.9600
C17 C18 1.503(3)
C17 H17A 0.9700
C17 H17B 0.9700
C18 C23 1.386(3)
C18 C19 1.389(3)
C19 C20 1.374(3)
C19 H19 0.9300
C20 C21 1.377(3)
C20 H20 0.9300
C21 C22 1.371(4)
C21 H21 0.9300
C22 C23 1.385(4)
C22 H22 0.9300
C23 H23 0.9300

loop_
_geom_hbond_atom_site_label_D
_geom_hbond_atom_site_label_H
_geom_hbond_atom_site_label_A
_geom_hbond_site_symmetry_A
_geom_hbond_distance_DH
_geom_hbond_distance_HA
_geom_hbond_distance_DA
_geom_hbond_angle_DHA
_geom_hbond_publ_flag
C4 H4 Cg5 3_675 0.96 2.81 3.682(3) 156 y

loop_
_geom_torsion_atom_site_label_1
_geom_torsion_atom_site_label_2
_geom_torsion_atom_site_label_3
_geom_torsion_atom_site_label_4
_geom_torsion
C6 C1 C2 C3 -0.5(3)
C7 C1 C2 C3 -178.2(2)
C1 C2 C3 C4 -0.4(4)
C2 C3 C4 C5 0.6(4)
C3 C4 C5 C6 0.2(4)
C4 C5 C6 C1 -1.2(4)
C4 C5 C6 S1 179.5(2)
C2 C1 C6 C5 1.3(3)
C7 C1 C6 C5 179.4(2)
C2 C1 C6 S1 -179.29(18)
C7 C1 C6 S1 -1.2(2)
C2 C1 C7 N1 -2.0(4)
C6 C1 C7 N1 -179.8(2)
C2 C1 C7 C8 178.4(2)
C6 C1 C7 C8 0.6(3)
N1 C7 C8 C9 2.1(4)
C1 C7 C8 C9 -178.3(2)
N1 C7 C8 S1 -179.33(17)
C1 C7 C8 S1 0.3(3)
C7 C8 C9 O1 178.4(2)
S1 C8 C9 O1 0.0(4)
C7 C8 C9 N3 -1.4(3)
S1 C8 C9 N3 -179.76(16)
O2 C11 C12 N3 177.1(2)
N2 C11 C12 N3 -1.0(2)
O2 C11 C12 C17 51.7(3)
N2 C11 C12 C17 -126.5(2)
N2 C13 C14 C15 -176.5(5)
C14' C13 C14 C15 -53(2)
C13 C14 C15 C16 71.4(10)
N2 C13 C14' C15' -172.5(7)
C14 C13 C14' C15' 124(3)
C13 C14' C15' C16' -179.4(12)
N3 C12 C17 C18 -52.3(3)
C11 C12 C17 C18 65.0(3)
C12 C17 C18 C23 109.3(3)
C12 C17 C18 C19 -73.6(3)
C23 C18 C19 C20 0.5(3)
C17 C18 C19 C20 -176.7(2)
C18 C19 C20 C21 0.4(4)
C19 C20 C21 C22 -0.8(4)
C20 C21 C22 C23 0.3(4)
C19 C18 C23 C22 -1.0(3)
C17 C18 C23 C22 176.2(2)
C21 C22 C23 C18 0.6(4)
N2 C10 N1 C7 178.9(2)
N3 C10 N1 C7 -0.4(3)
C8 C7 N1 C10 -1.2(3)
C1 C7 N1 C10 179.3(2)
N1 C10 N2 C11 -177.8(2)
N3 C10 N2 C11 1.6(3)
N1 C10 N2 C13 5.6(4)
N3 C10 N2 C13 -174.9(2)
O2 C11 N2 C10 -178.5(2)
C12 C11 N2 C10 -0.3(3)
O2 C11 N2 C13 -2.0(4)
C12 C11 N2 C13 176.1(2)
C14' C13 N2 C10 69.0(8)
C14 C13 N2 C10 86.1(5)
C14' C13 N2 C11 -107.1(8)
C14 C13 N2 C11 -90.0(5)
N1 C10 N3 C9 1.0(4)
N2 C10 N3 C9 -178.42(19)
N1 C10 N3 C12 177.1(2)
N2 C10 N3 C12 -2.3(2)
O1 C9 N3 C10 -179.8(2)
C8 C9 N3 C10 0.0(3)
O1 C9 N3 C12 4.7(4)
C8 C9 N3 C12 -175.5(2)
C11 C12 N3 C10 2.0(2)
C17 C12 N3 C10 125.1(2)
C11 C12 N3 C9 177.9(2)
C17 C12 N3 C9 -59.0(3)
C7 C8 S1 C6 -0.82(19)
C9 C8 S1 C6 177.7(2)
C5 C6 S1 C8 -179.5(2)
C1 C6 S1 C8 1.17(18)
